data_7220277
loop_
_publ_author_name
'Helttunen, Kaisa'
'Tero, Tiia-Riikka'
'Nissinen, Maija'

_publ_section_title
;
 Influence of lower rim C-methyl group on crystal forms and metal
 complexation of resorcinarene bis-crown-5
;
_journal_issue 19
_journal_name_full CrystEngComm
_journal_page_first 3667
_journal_paper_doi 10.1039/C5CE00311C
_journal_volume 17
_journal_year 2015
_chemical_formula_moiety 'C52 H70 Ag O15, 0.5(C2 H6 O), O, C F3 O3 S, 0.5(H2 O)'
_chemical_formula_sum 'C54 H76 Ag F3 O20 S'
_chemical_formula_weight 1242.08
_chemical_name_common
'silver C-methyl tetramethoxy resorcinarene bis-crown-5 trifluoromethanesulfonate ethanol solvate hydrate'
_chemical_name_systematic
'silver C-methyl tetramethoxy resorcinarene bis-crown-5 trifluoromethanesulfonate ethanol solvate hydrate'
_space_group_crystal_system orthorhombic
_space_group_IT_number 62
_space_group_name_Hall '-P 2ac 2n'
_space_group_name_H-M_alt 'P n m a'
_symmetry_space_group_name_Hall '-P 2ac 2n'
_symmetry_space_group_name_H-M 'P n m a'
_atom_sites_solution_hydrogens geom
_atom_sites_solution_primary direct
_atom_sites_solution_secondary difmap
_audit_creation_date 2014-06-25
_audit_creation_method
;
Olex2 1.2
(compiled 2014.05.21 svn.r2940 for OlexSys, GUI svn.r4846)
;
_audit_update_record
;
2015-01-05 deposited with the CCDC.
2015-04-10 downloaded from the CCDC.
;
_cell_angle_alpha 90.00
_cell_angle_beta 90.00
_cell_angle_gamma 90.00
_cell_formula_units_Z 8
_cell_length_a 21.0806(5)
_cell_length_b 37.7868(8)
_cell_length_c 14.1827(3)
_cell_measurement_reflns_used 10066
_cell_measurement_temperature 123.01(10)
_cell_measurement_theta_max 76.0860
_cell_measurement_theta_min 4.2000
_cell_volume 11297.5(4)
_computing_cell_refinement
;
CrysAlisPro, Agilent Technologies,
Version 1.171.36.28 (release 01-02-2013 CrysAlis171 .NET)
(compiled Feb  1 2013,16:14:44)
;
_computing_data_collection
;
CrysAlisPro, Agilent Technologies,
Version 1.171.36.28 (release 01-02-2013 CrysAlis171 .NET)
(compiled Feb  1 2013,16:14:44)
;
_computing_data_reduction
;
CrysAlisPro, Agilent Technologies,
Version 1.171.36.28 (release 01-02-2013 CrysAlis171 .NET)
(compiled Feb  1 2013,16:14:44)
;
_computing_molecular_graphics 'Olex2 (Dolomanov et al., 2009)'
_computing_publication_material 'Olex2 (Dolomanov et al., 2009)'
_computing_structure_refinement 'XL (Sheldrick, 2008)'
_computing_structure_solution
;
XS, G.M. Sheldrick, Acta Cryst.
(2008). A64, 112-122
;
_diffrn_ambient_temperature 123.01(10)
_diffrn_detector_area_resol_mean 10.3953
_diffrn_measured_fraction_theta_full 0.965
_diffrn_measured_fraction_theta_max 0.965
_diffrn_measurement_details
;
  1 omega  -66.00  -10.00   0.5000   20.0000
omega____ theta____ kappa____ phi______ frames
    -      -41.7426  125.0000 -120.0000 112

  2 omega -112.00  -20.00   0.5000   20.0000
omega____ theta____ kappa____ phi______ frames
    -      -41.7426  -37.0000 -180.0000 184

  3 omega   41.00  108.00   0.5000  125.0000
omega____ theta____ kappa____ phi______ frames
    -      112.0000 -111.0000  -90.0000 134

  4 omega   54.00   90.00   0.5000  125.0000
omega____ theta____ kappa____ phi______ frames
    -      112.0000  -30.0000  -30.0000 72

  5 omega   53.00   91.00   0.5000  125.0000
omega____ theta____ kappa____ phi______ frames
    -      112.0000  -30.0000   60.0000 76

  6 omega   40.00   96.00   0.5000  125.0000
omega____ theta____ kappa____ phi______ frames
    -      112.0000  -45.0000   30.0000 112

  7 omega  102.00  166.00   0.5000  125.0000
omega____ theta____ kappa____ phi______ frames
    -      112.0000  111.0000  120.0000 128
;
_diffrn_measurement_device_type 'SuperNova, Dual, Cu at zero, Atlas'
_diffrn_measurement_method '\w scans'
_diffrn_orient_matrix_UB_11 0.0127136000
_diffrn_orient_matrix_UB_12 -0.0355718000
_diffrn_orient_matrix_UB_13 -0.0497086000
_diffrn_orient_matrix_UB_21 -0.0222105000
_diffrn_orient_matrix_UB_22 0.0160043000
_diffrn_orient_matrix_UB_23 -0.0942107000
_diffrn_orient_matrix_UB_31 0.0683965000
_diffrn_orient_matrix_UB_32 0.0119674000
_diffrn_orient_matrix_UB_33 -0.0212396000
_diffrn_radiation_monochromator mirror
_diffrn_radiation_type CuK\a
_diffrn_radiation_wavelength 1.54184
_diffrn_reflns_av_R_equivalents 0.0348
_diffrn_reflns_av_unetI/netI 0.0456
_diffrn_reflns_limit_h_max 26
_diffrn_reflns_limit_h_min -16
_diffrn_reflns_limit_k_max 46
_diffrn_reflns_limit_k_min -47
_diffrn_reflns_limit_l_max 16
_diffrn_reflns_limit_l_min -17
_diffrn_reflns_number 26573
_diffrn_reflns_theta_full 76.65
_diffrn_reflns_theta_max 76.65
_diffrn_reflns_theta_min 3.93
_diffrn_source 'SuperNova (Cu) X-ray Source'
_exptl_absorpt_coefficient_mu 3.941
_exptl_absorpt_correction_T_max 1.00000
_exptl_absorpt_correction_T_min 0.73848
_exptl_absorpt_correction_type multi-scan
_exptl_absorpt_process_details
;
CrysAlisPro, Agilent Technologies,
Version 1.171.36.28 (release 01-02-2013 CrysAlis171 .NET)
(compiled Feb  1 2013,16:14:44)
Empirical absorption correction using spherical harmonics,
 implemented in SCALE3 ABSPACK scaling algorithm.
;
_exptl_crystal_colour 'clear colourless'
_exptl_crystal_colour_lustre clear
_exptl_crystal_colour_primary colourless
_exptl_crystal_density_diffrn 1.461
_exptl_crystal_density_method 'not measured'
_exptl_crystal_description plate
_exptl_crystal_F_000 5200
_exptl_crystal_recrystallization_method 'Re-crystallisation from solvent: Acetone/ethanol/dichloromethane'
_exptl_crystal_size_max 0.1
_exptl_crystal_size_mid 0.1
_exptl_crystal_size_min 0.04
_refine_diff_density_max 3.684
_refine_diff_density_min -1.667
_refine_diff_density_rms 0.159
_refine_ls_extinction_method none
_refine_ls_goodness_of_fit_ref 1.041
_refine_ls_hydrogen_treatment mixed
_refine_ls_matrix_type full
_refine_ls_number_parameters 763
_refine_ls_number_reflns 11658
_refine_ls_number_restraints 89
_refine_ls_restrained_S_all 1.061
_refine_ls_R_factor_all 0.1002
_refine_ls_R_factor_gt 0.0869
_refine_ls_shift/su_max 0.002
_refine_ls_shift/su_mean 0.000
_refine_ls_structure_factor_coef Fsqd
_refine_ls_weighting_details 'calc w=1/[\s^2^(Fo^2^)+(0.1776P)^2^+28.7281P] where P=(Fo^2^+2Fc^2^)/3'
_refine_ls_weighting_scheme calc
_refine_ls_wR_factor_gt 0.2543
_refine_ls_wR_factor_ref 0.2731
_reflns_number_gt 9433
_reflns_number_total 11658
_reflns_threshold_expression >2sigma(I)
_cod_data_source_file c5ce00311c2.cif
_cod_data_source_block 1-Ag1
_cod_depositor_comments 'Adding full bibliography for 7220270--7220279.cif.'
_cod_database_code 7220277
_reflns_odcompleteness_completeness 99.20
_reflns_odcompleteness_iscentric 1
_reflns_odcompleteness_theta 69.95
_olex2_refinement_description
;
1. Fixed Uiso
 At 1.2 times of:
  All C(H) groups, All C(H,H) groups, All C(H,H,H,H) groups, All O(H) groups,
  All F(H,H) groups
 At 1.5 times of:
  All C(H,H,H) groups, All O(H,H) groups
2. Restrained distances
 O102-O101
 2.2 with sigma of 0.02
 O101-O103
 2.2 with sigma of 0.02
 C202-C201
 1.54 with sigma of 0.02
 F105-F103
 2.2 with sigma of 0.02
 F103-F104
 2.2 with sigma of 0.02
 F104-C100
 1.37 with sigma of 0.02
 F103-C100
 1.37 with sigma of 0.02
 F105-C100
 1.37 with sigma of 0.02
 O206-H20A = O206-H20B
 0.84 with sigma of 0.02
 O200-C201
 1.43 with sigma of 0.02
 O200-H200
 0.84 with sigma of 0.02
 S111-O109
 1.43 with sigma of 0.02
 O108-O109
 2.2 with sigma of 0.02
 O109-O107
 2.2 with sigma of 0.02
 F109-C106
 1.37 with sigma of 0.02
 F110-C106
 1.37 with sigma of 0.02
 F111-F109
 2.2 with sigma of 0.02
 F111-F110
 2.2 with sigma of 0.02
 F111-C106
 1.37 with sigma of 0.02
 O205-H20H = O205-H20I
 0.84 with sigma of 0.02
 O27-C36 \\sim O27-C36A
 with sigma of 0.02
 O56-C55 \\sim O56-C55A
 with sigma of 0.02
 O53-C52 \\sim O53-C52A
 with sigma of 0.02
 O50-C51 \\sim O50-C51A
 with sigma of 0.02
 C52A-C51A \\sim C52-C51
 with sigma of 0.02
3. Rigid bond restraints
 C52A, C52, C51A, C51
 with sigma for 1-2 distances of 0.01 and sigma for 1-3 distances of 0.01
4. Uiso/Uaniso restraints and constraints
C52A \\sim C52 \\sim C51A \\sim C51: within 1.7A with sigma of 0.04 and sigma
for terminal atoms of 0.08
Uanis(O204) \\sim Ueq: with sigma of 0.1 and sigma for terminal atoms of 0.2
Uanis(F104) \\sim Ueq, Uanis(F103) \\sim Ueq, Uanis(F105) \\sim Ueq: with sigma
of 5 and sigma for terminal atoms of 10
Uanis(C36A) = Uanis(C36)
Uanis(O101) = Uanis(O102) = Uanis(O103)
Uanis(C52A) = Uanis(C52)
Uanis(C201) = Uanis(C202)
Uanis(F104) = Uanis(F103) = Uanis(F105)
Uanis(O109) = Uanis(O107) = Uanis(O108)
Uanis(F109) = Uanis(F110) = Uanis(F111)
5. Others
 Sof(C36A)=Sof(H36D)=Sof(H36E)=Sof(H36F)=1-FVAR(1)
 Sof(C36)=Sof(H36A)=Sof(H36B)=Sof(H36C)=FVAR(1)
 Fixed Sof: C51(0.6) H51A(0.6) H51B(0.6) C51A(0.4) H51C(0.4) H51D(0.4)
 C52(0.6) H52A(0.6) H52B(0.6) C52A(0.4) H52C(0.4) H52D(0.4) H54A(0.6) H54B(0.6)
 H54C(0.4) H54D(0.4) C55(0.4) H55A(0.4) H55B(0.4) C55A(0.6) H55C(0.6) H55D(0.6)
 C201(0.5) H20C(0.5) H20D(0.5) C202(0.5) H20E(0.5) H20F(0.5) H20G(0.5)
 F103(0.5) O101(0.5) F110(0.5) F111(0.5) O108(0.5)
6.a Rotating group:
 O206(H20A,H20B)
6.b Ternary CH refined with riding coordinates:
 C7(H7), C14(H14), C21(H21), C28(H28)
6.c Secondary CH2 refined with riding coordinates:
 C37(H37A,H37B), C38(H38A,H38B), C40(H40A,H40B), C41(H41A,H41B), C43(H43A,
 H43B), C44(H44A,H44B), C46(H46A,H46B), C47(H47A,H47B), C48(H48A,H48B),
 C49(H49A,H49B), C51(H51A,H51B), C51A(H51C,H51D), C52(H52A,H52B), C52A(H52C,
 H52D), C54(H54A,H54B), C54(H54C,H54D), C55(H55A,H55B), C55A(H55C,H55D),
 C57(H57A,H57B), C58(H58A,H58B), C201(H20C,H20D)
6.d Me refined with riding coordinates:
 C29(H29A,H29B,H29C)
6.e Aromatic/amide H refined with riding coordinates:
 C2(H2), C5(H5), C9(H9), C12(H12), C16(H16), C19(H19), C23(H23), C26(H26)
6.f Idealised Me refined as rotating group:
 C30(H30A,H30B,H30C), C31(H31A,H31B,H31C), C32(H32A,H32B,H32C), C33(H33A,H33B,
 H33C), C34(H34A,H34B,H34C), C35(H35A,H35B,H35C), C36(H36A,H36B,H36C),
 C36A(H36D,H36E,H36F), C202(H20E,H20F,H20G)
;

loop_
_space_group_symop_id
_space_group_symop_operation_xyz
1 'x, y, z'
2 '-x+1/2, -y, z+1/2'
3 'x+1/2, -y+1/2, -z+1/2'
4 '-x, y+1/2, -z'
5 '-x, -y, -z'
6 'x-1/2, y, -z-1/2'
7 '-x-1/2, y-1/2, z-1/2'
8 'x, -y-1/2, z'

loop_
_atom_site_label
_atom_site_type_symbol
_atom_site_fract_x
_atom_site_fract_y
_atom_site_fract_z
_atom_site_U_iso_or_equiv
_atom_site_adp_type
_atom_site_occupancy
_atom_site_calc_flag
_atom_site_disorder_assembly
_atom_site_disorder_group
_atom_site_site_symmetry_order
_atom_site_refinement_flags_posn
_atom_site_refinement_flags_adp
_atom_site_refinement_flags_occupancy
Ag1 Ag 0.53561(2) 0.635910(10) -0.30760(3) 0.03608(17) Uani 1 d . . 1 . . .
O4 O 0.55899(19) 0.63835(9) -0.0095(2) 0.0314(8) Uani 1 d . . 1 . . .
O6 O 0.4347(2) 0.62654(9) 0.2751(2) 0.0329(8) Uani 1 d . . 1 . . .
O11 O 0.47107(18) 0.56768(10) -0.3911(2) 0.0323(8) Uani 1 d . . 1 . . .
O13 O 0.65292(18) 0.57252(12) -0.1795(3) 0.0359(8) Uani 1 d . . 1 . . .
O18 O 0.26683(18) 0.62848(11) 0.0830(3) 0.0348(8) Uani 1 d B . 1 . . .
O20 O 0.38737(19) 0.64059(9) -0.2063(3) 0.0311(8) Uani 1 d . . 1 . . .
O25 O 0.3544(2) 0.54859(11) 0.4209(2) 0.0378(9) Uani 1 d A . 1 . . .
O27 O 0.1699(2) 0.55661(18) 0.2191(3) 0.0623(15) Uani 1 d . . 1 . . .
O39 O 0.5892(2) 0.67255(10) -0.1918(2) 0.0352(8) Uani 1 d . . 1 . . .
O42 O 0.62016(19) 0.66958(11) -0.3832(3) 0.0371(8) Uani 1 d . . 1 . . .
O45 O 0.58002(19) 0.60710(10) -0.4780(2) 0.0348(8) Uani 1 d . . 1 . . .
O50 O 0.2098(3) 0.67468(18) 0.2194(4) 0.0725(17) Uani 1 d . . 1 . . .
O53 O 0.2282(3) 0.6651(2) 0.4299(4) 0.0756(19) Uani 1 d . . 1 . . .
O56 O 0.3197(4) 0.62595(16) 0.5634(4) 0.080(2) Uani 1 d . . 1 . . .
O206 O 0.4531(2) 0.65092(13) -0.4072(4) 0.0506(11) Uani 1 d . . 1 D . .
H20A H 0.4407 0.6745 -0.4024 0.076 Uiso 1 d . . 1 DGR . .
H20B H 0.4163 0.6379 -0.3959 0.076 Uiso 1 d . . 1 DGR . .
C1 C 0.4705(2) 0.57580(13) 0.1953(3) 0.0253(10) Uani 1 d . . 1 . . .
C2 C 0.5049(2) 0.56113(11) 0.1223(3) 0.0251(9) Uani 1 d . . 1 . . .
H2 H 0.5075 0.5361 0.1187 0.030 Uiso 1 calc . . 1 R . .
C3 C 0.5363(2) 0.58108(13) 0.0528(3) 0.0243(9) Uani 1 d . . 1 . . .
C4 C 0.5288(2) 0.61763(13) 0.0579(3) 0.0249(9) Uani 1 d . . 1 . . .
C5 C 0.4956(3) 0.63386(12) 0.1305(3) 0.0300(10) Uani 1 d . . 1 . . .
H5 H 0.4924 0.6589 0.1329 0.036 Uiso 1 calc . . 1 R . .
C6 C 0.4670(2) 0.61311(13) 0.1997(3) 0.0252(10) Uani 1 d . . 1 . . .
C7 C 0.5781(2) 0.56503(13) -0.0226(3) 0.0276(9) Uani 1 d . . 1 . . .
H7 H 0.6187 0.5787 -0.0224 0.033 Uiso 1 calc . . 1 R . .
C8 C 0.5498(2) 0.56881(12) -0.1206(3) 0.0254(9) Uani 1 d . . 1 . . .
C9 C 0.4843(2) 0.56826(12) -0.1365(3) 0.0250(9) Uani 1 d . . 1 . . .
H9 H 0.4569 0.5670 -0.0835 0.030 Uiso 1 calc . . 1 R . .
C10 C 0.4574(2) 0.56951(12) -0.2261(3) 0.0236(9) Uani 1 d . . 1 . . .
C11 C 0.4990(3) 0.57004(13) -0.3041(3) 0.0264(10) Uani 1 d . . 1 . . .
C12 C 0.5652(3) 0.57226(14) -0.2903(3) 0.0306(10) Uani 1 d . . 1 . . .
H12 H 0.5929 0.5745 -0.3428 0.037 Uiso 1 calc . . 1 R . .
C13 C 0.5896(3) 0.57116(13) -0.1984(3) 0.0274(10) Uani 1 d . . 1 . . .
C14 C 0.3856(2) 0.56831(12) -0.2397(3) 0.0263(9) Uani 1 d . . 1 . . .
H14 H 0.3753 0.5832 -0.2961 0.032 Uiso 1 calc . . 1 R . .
C15 C 0.3513(2) 0.58430(13) -0.1561(3) 0.0262(9) Uani 1 d . . 1 . . .
C16 C 0.3161(2) 0.56451(13) -0.0929(3) 0.0281(9) Uani 1 d . . 1 . . .
H16 H 0.3120 0.5398 -0.1040 0.034 Uiso 1 calc . . 1 R . .
C17 C 0.2860(2) 0.57887(14) -0.0130(3) 0.0292(10) Uani 1 d . . 1 . . .
C18 C 0.2947(2) 0.61512(14) 0.0032(3) 0.0292(10) Uani 1 d . . 1 . . .
C19 C 0.3288(3) 0.63622(13) -0.0595(4) 0.0300(10) Uani 1 d . . 1 . . .
H19 H 0.3338 0.6608 -0.0474 0.036 Uiso 1 calc . . 1 R . .
C20 C 0.3556(2) 0.62128(12) -0.1396(3) 0.0262(9) Uani 1 d . . 1 . . .
C21 C 0.2443(3) 0.55795(16) 0.0539(3) 0.0349(11) Uani 1 d A . 1 . . .
H21 H 0.2038 0.5715 0.0609 0.042 Uiso 1 calc . . 1 R . .
C22 C 0.2737(3) 0.55502(14) 0.1522(3) 0.0330(11) Uani 1 d . . 1 . . .
C23 C 0.3391(2) 0.55416(13) 0.1661(3) 0.0274(9) Uani 1 d A . 1 . . .
H23 H 0.3661 0.5543 0.1125 0.033 Uiso 1 calc . . 1 R . .
C24 C 0.3664(2) 0.55307(12) 0.2553(3) 0.0269(9) Uani 1 d . . 1 . . .
C25 C 0.3259(3) 0.55141(15) 0.3331(3) 0.0347(11) Uani 1 d A . 1 . . .
C26 C 0.2603(3) 0.55171(19) 0.3220(4) 0.0430(14) Uani 1 d . . 1 . . .
H26 H 0.2331 0.5501 0.3752 0.052 Uiso 1 calc A . 1 R . .
C27 C 0.2353(3) 0.55440(18) 0.2311(4) 0.0404(13) Uani 1 d A . 1 . . .
C28 C 0.4377(2) 0.55416(12) 0.2708(3) 0.0261(9) Uani 1 d A . 1 . . .
H28 H 0.4449 0.5668 0.3319 0.031 Uiso 1 calc . . 1 R . .
C29 C 0.5953(3) 0.52611(16) -0.0051(4) 0.0432(14) Uani 1 d . . 1 . . .
H29A H 0.6181 0.5240 0.0548 0.065 Uiso 1 calc . . 1 R . .
H29B H 0.6222 0.5175 -0.0565 0.065 Uiso 1 calc . . 1 R . .
H29C H 0.5564 0.5119 -0.0024 0.065 Uiso 1 calc . . 1 R . .
C30 C 0.3651(3) 0.53029(13) -0.2623(3) 0.0325(10) Uani 1 d . . 1 . . .
H30A H 0.3848 0.5227 -0.3216 0.049 Uiso 1 calc . . 1 GR . .
H30B H 0.3188 0.5293 -0.2686 0.049 Uiso 1 calc . . 1 GR . .
H30C H 0.3786 0.5145 -0.2112 0.049 Uiso 1 calc . . 1 GR . .
C31 C 0.2266(3) 0.52091(18) 0.0184(4) 0.0446(14) Uani 1 d . . 1 . . .
H31A H 0.2085 0.5227 -0.0451 0.067 Uiso 1 calc A . 1 GR . .
H31B H 0.1954 0.5103 0.0611 0.067 Uiso 1 calc . . 1 GR . .
H31C H 0.2647 0.5061 0.0165 0.067 Uiso 1 calc . . 1 GR . .
C32 C 0.4649(3) 0.51694(15) 0.2826(4) 0.0382(13) Uani 1 d . . 1 . . .
H32A H 0.4530 0.5024 0.2281 0.057 Uiso 1 calc A . 1 GR . .
H32B H 0.4478 0.5062 0.3402 0.057 Uiso 1 calc . . 1 GR . .
H32C H 0.5112 0.5183 0.2870 0.057 Uiso 1 calc . . 1 GR . .
C33 C 0.4423(3) 0.66372(14) 0.2935(4) 0.0405(13) Uani 1 d . . 1 . . .
H33A H 0.4209 0.6698 0.3527 0.061 Uiso 1 calc . . 1 GR . .
H33B H 0.4236 0.6774 0.2418 0.061 Uiso 1 calc . . 1 GR . .
H33C H 0.4876 0.6693 0.2987 0.061 Uiso 1 calc . . 1 GR . .
C34 C 0.6960(3) 0.5743(3) -0.2565(5) 0.059(2) Uani 1 d . . 1 . . .
H34A H 0.7396 0.5729 -0.2327 0.089 Uiso 1 calc . . 1 GR . .
H34B H 0.6901 0.5967 -0.2901 0.089 Uiso 1 calc . . 1 GR . .
H34C H 0.6881 0.5545 -0.2996 0.089 Uiso 1 calc . . 1 GR . .
C35 C 0.3794(3) 0.67831(15) -0.2015(4) 0.0396(13) Uani 1 d . . 1 . . .
H35A H 0.3988 0.6872 -0.1433 0.059 Uiso 1 calc . . 1 GR . .
H35B H 0.3341 0.6841 -0.2017 0.059 Uiso 1 calc . . 1 GR . .
H35C H 0.4000 0.6894 -0.2560 0.059 Uiso 1 calc . . 1 GR . .
C36 C 0.1434(5) 0.5865(3) 0.2561(8) 0.054(3) Uani 0.658(16) d A 1 1 . . .
H36A H 0.1538 0.5881 0.3233 0.081 Uiso 0.658(16) calc A 1 1 GR . .
H36B H 0.0973 0.5856 0.2483 0.081 Uiso 0.658(16) calc A 1 1 GR . .
H36C H 0.1602 0.6073 0.2232 0.081 Uiso 0.658(16) calc A 1 1 GR . .
C36A C 0.1331(9) 0.5702(8) 0.2844(14) 0.054(3) Uani 0.342(16) d A 2 1 . . .
H36D H 0.1220 0.5518 0.3302 0.081 Uiso 0.342(16) calc A 2 1 GR . .
H36E H 0.0944 0.5794 0.2551 0.081 Uiso 0.342(16) calc A 2 1 GR . .
H36F H 0.1555 0.5894 0.3165 0.081 Uiso 0.342(16) calc A 2 1 GR . .
C37 C 0.5164(3) 0.65847(14) -0.0674(3) 0.0310(10) Uani 1 d . . 1 . . .
H37A H 0.4828 0.6691 -0.0276 0.037 Uiso 1 calc . . 1 R . .
H37B H 0.4958 0.6427 -0.1140 0.037 Uiso 1 calc . . 1 R . .
C38 C 0.5522(3) 0.68709(14) -0.1176(4) 0.0353(11) Uani 1 d . . 1 . . .
H38A H 0.5220 0.7046 -0.1437 0.042 Uiso 1 calc . . 1 R . .
H38B H 0.5803 0.6995 -0.0724 0.042 Uiso 1 calc . . 1 R . .
C40 C 0.6245(3) 0.69991(16) -0.2393(4) 0.0463(15) Uani 1 d . . 1 . . .
H40A H 0.6528 0.7120 -0.1939 0.056 Uiso 1 calc . . 1 R . .
H40B H 0.5950 0.7177 -0.2659 0.056 Uiso 1 calc . . 1 R . .
C41 C 0.6626(3) 0.6839(2) -0.3157(4) 0.0469(15) Uani 1 d . . 1 . . .
H41A H 0.6898 0.7021 -0.3454 0.056 Uiso 1 calc . . 1 R . .
H41B H 0.6902 0.6651 -0.2900 0.056 Uiso 1 calc . . 1 R . .
C43 C 0.6515(3) 0.65547(17) -0.4640(4) 0.0396(12) Uani 1 d . . 1 . . .
H43A H 0.6837 0.6379 -0.4443 0.048 Uiso 1 calc . . 1 R . .
H43B H 0.6734 0.6747 -0.4987 0.048 Uiso 1 calc . . 1 R . .
C44 C 0.6030(3) 0.63821(15) -0.5266(4) 0.0389(12) Uani 1 d . . 1 . . .
H44A H 0.5676 0.6547 -0.5391 0.047 Uiso 1 calc . . 1 R . .
H44B H 0.6224 0.6315 -0.5875 0.047 Uiso 1 calc . . 1 R . .
C46 C 0.5313(3) 0.58983(16) -0.5287(4) 0.0367(12) Uani 1 d . . 1 . . .
H46A H 0.5475 0.5819 -0.5908 0.044 Uiso 1 calc . . 1 R . .
H46B H 0.4956 0.6064 -0.5396 0.044 Uiso 1 calc . . 1 R . .
C47 C 0.5083(3) 0.55802(14) -0.4723(3) 0.0336(11) Uani 1 d . . 1 . . .
H47A H 0.4825 0.5427 -0.5138 0.040 Uiso 1 calc . . 1 R . .
H47B H 0.5455 0.5441 -0.4512 0.040 Uiso 1 calc . . 1 R . .
C48 C 0.2986(4) 0.6563(3) 0.1296(6) 0.077(3) Uani 1 d . . 1 . . .
H48A H 0.2936 0.6786 0.0938 0.093 Uiso 1 calc B . 1 R . .
H48B H 0.3444 0.6509 0.1346 0.093 Uiso 1 calc . . 1 R . .
C49 C 0.2699(3) 0.6601(3) 0.2268(5) 0.080(3) Uani 1 d B . 1 . . .
H49A H 0.2672 0.6366 0.2575 0.096 Uiso 1 calc . . 1 R . .
H49B H 0.2971 0.6755 0.2661 0.096 Uiso 1 calc . . 1 R . .
C51 C 0.1786(6) 0.6925(5) 0.2903(8) 0.060(3) Uani 0.60 d B 1 1 . U .
H51A H 0.1349 0.6972 0.2676 0.072 Uiso 0.60 calc B 1 1 R . .
H51B H 0.1995 0.7158 0.2973 0.072 Uiso 0.60 calc B 1 1 R . .
C51A C 0.1699(8) 0.6719(6) 0.2917(12) 0.052(4) Uani 0.40 d B 2 1 . U .
H51C H 0.1616 0.6464 0.3014 0.062 Uiso 0.40 calc B 2 1 R . .
H51D H 0.1292 0.6827 0.2717 0.062 Uiso 0.40 calc B 2 1 R . .
C52 C 0.1731(7) 0.6769(5) 0.3860(11) 0.065(5) Uani 0.60 d B 1 1 . U .
H52A H 0.1533 0.6949 0.4275 0.078 Uiso 0.60 calc B 1 1 R . .
H52B H 0.1433 0.6567 0.3822 0.078 Uiso 0.60 calc B 1 1 R . .
C52A C 0.1859(14) 0.6871(7) 0.3848(17) 0.065(5) Uani 0.40 d B 2 1 . U .
H52C H 0.2049 0.7109 0.3767 0.078 Uiso 0.40 calc B 2 1 R . .
H52D H 0.1469 0.6896 0.4233 0.078 Uiso 0.40 calc B 2 1 R . .
C54 C 0.2289(5) 0.6650(3) 0.5285(6) 0.072(2) Uani 1 d B . 1 . . .
H54A H 0.2140 0.6884 0.5511 0.086 Uiso 0.60 calc C 1 1 R . .
H54B H 0.1984 0.6470 0.5511 0.086 Uiso 0.60 calc C 1 1 R . .
H54C H 0.1845 0.6665 0.5507 0.086 Uiso 0.40 calc C 2 1 R . .
H54D H 0.2507 0.6868 0.5498 0.086 Uiso 0.40 calc C 2 1 R . .
C55 C 0.2613(7) 0.6326(4) 0.5791(10) 0.041(3) Uani 0.40 d B 2 1 . . .
H55A H 0.2563 0.6360 0.6479 0.049 Uiso 0.40 calc B 2 1 R . .
H55B H 0.2369 0.6111 0.5620 0.049 Uiso 0.40 calc B 2 1 R . .
C55A C 0.2878(7) 0.6582(4) 0.5684(9) 0.072(4) Uani 0.60 d B 1 1 . . .
H55C H 0.2835 0.6636 0.6364 0.086 Uiso 0.60 calc B 1 1 R . .
H55D H 0.3171 0.6761 0.5421 0.086 Uiso 0.60 calc B 1 1 R . .
C57 C 0.3303(4) 0.60783(18) 0.4770(4) 0.0531(17) Uani 1 d B . 1 . . .
H57A H 0.3725 0.6141 0.4514 0.064 Uiso 1 calc . . 1 R . .
H57B H 0.2977 0.6147 0.4302 0.064 Uiso 1 calc . . 1 R . .
C58 C 0.3268(3) 0.56814(16) 0.4963(3) 0.0392(12) Uani 1 d . . 1 . . .
H58A H 0.3494 0.5627 0.5556 0.047 Uiso 1 calc B . 1 R . .
H58B H 0.2819 0.5610 0.5040 0.047 Uiso 1 calc . . 1 R . .
O200 O 0.3103(7) 0.2500 0.5092(12) 0.132(5) Uani 1 d . . 2 DS T P
H200 H 0.287(10) 0.2500 0.558(11) 0.158 Uiso 1 d . . 2 DRS T P
O203 O 0.2438(7) 0.2500 0.6702(12) 0.148(6) Uani 1 d . . 2 S T P
O204 O 0.2097(5) 0.2500 0.3934(12) 0.122(5) Uani 1 d . . 2 S TU P
C201 C 0.3800(8) 0.2502(18) 0.5090(13) 0.109(5) Uani 1 d D -1 1 D . .
H20C H 0.3957 0.2660 0.4584 0.131 Uiso 0.50 calc D -1 1 R . .
H20D H 0.3960 0.2260 0.4964 0.131 Uiso 0.50 calc D -1 1 R . .
C202 C 0.4049(12) 0.2632(6) 0.6058(17) 0.109(5) Uani 0.50 d D -1 1 D . .
H20E H 0.4026 0.2891 0.6084 0.164 Uiso 0.50 calc D -1 1 GR . .
H20F H 0.4490 0.2557 0.6140 0.164 Uiso 0.50 calc D -1 1 GR . .
H20G H 0.3788 0.2531 0.6563 0.164 Uiso 0.50 calc D -1 1 GR . .
S105 S 0.57584(15) 0.2500 0.9375(3) 0.0704(8) Uani 1 d . 1 2 S T P
F103 F 0.4751(9) 0.2107(4) 0.8715(12) 0.36(2) Uani 0.50 d . 1 1 D U .
F104 F 0.5060(7) 0.2500 0.7885(10) 0.36(2) Uani 1 d . 1 2 DS TU P
F105 F 0.4566(7) 0.2500 0.9613(12) 0.36(2) Uani 1 d . 1 2 DS TU P
O101 O 0.5925(11) 0.2893(5) 0.9390(13) 0.175(6) Uani 0.50 d . 1 1 D . .
O102 O 0.5609(8) 0.2500 1.0381(13) 0.175(6) Uani 1 d . 1 2 DS T P
O103 O 0.6166(8) 0.2500 0.8414(13) 0.175(6) Uani 1 d . 1 2 DS T P
C100 C 0.4960(4) 0.2500 0.8828(6) 0.0379(17) Uani 1 d . 1 2 DS T P
S111 S 0.4211(2) 0.7500 0.5406(3) 0.0891(11) Uani 1 d . 2 2 DS T P
F109 F 0.4169(7) 0.7500 0.3565(11) 0.152(4) Uani 1 d . 2 2 DS T P
F110 F 0.3533(10) 0.7143(4) 0.4259(17) 0.152(4) Uani 0.50 d . 2 1 D . .
F111 F 0.3264(8) 0.7700(4) 0.4168(16) 0.152(4) Uani 0.50 d . 2 1 D . .
H20H H 0.213(10) 0.2500 0.172(15) 0.182 Uiso 1 d . . 2 DRS T P
H20I H 0.235(15) 0.2500 0.272(4) 0.182 Uiso 1 d . . 2 DRS T P
O107 O 0.3712(6) 0.7500 0.6124(13) 0.173(5) Uani 1 d . 2 2 DS T P
O108 O 0.4528(10) 0.7101(7) 0.5158(17) 0.173(5) Uani 0.50 d . 2 1 D . .
O109 O 0.4722(6) 0.7500 0.6059(12) 0.173(5) Uani 1 d . 2 2 DS T P
C106 C 0.3779(8) 0.7500 0.4324(13) 0.111(6) Uani 1 d . 2 2 DS T P
O205 O 0.2415(6) 0.2500 0.2135(14) 0.122(5) Uani 1 d . . 2 DS T P

loop_
_atom_site_aniso_label
_atom_site_aniso_U_11
_atom_site_aniso_U_22
_atom_site_aniso_U_33
_atom_site_aniso_U_23
_atom_site_aniso_U_13
_atom_site_aniso_U_12
Ag1 0.0434(3) 0.0344(3) 0.0304(3) -0.00340(14) 0.00220(15) -0.00699(15)
O4 0.043(2) 0.0298(17) 0.0220(16) 0.0048(13) 0.0007(15) -0.0031(15)
O6 0.055(2) 0.0215(15) 0.0226(16) -0.0036(13) 0.0068(16) 0.0022(16)
O11 0.044(2) 0.0391(19) 0.0134(15) -0.0022(13) -0.0023(14) -0.0022(16)
O13 0.0286(17) 0.055(2) 0.0239(16) 0.0013(16) 0.0022(14) 0.0042(17)
O18 0.0349(18) 0.046(2) 0.0237(17) -0.0067(15) -0.0002(15) -0.0008(16)
O20 0.040(2) 0.0266(16) 0.0264(16) 0.0023(13) 0.0027(15) 0.0001(15)
O25 0.046(2) 0.052(2) 0.0154(15) 0.0002(15) -0.0029(15) -0.0069(18)
O27 0.036(2) 0.110(5) 0.041(2) -0.023(3) -0.0069(19) -0.008(3)
O39 0.049(2) 0.0313(18) 0.0247(17) 0.0009(13) 0.0031(15) -0.0104(17)
O42 0.0395(19) 0.045(2) 0.0269(17) 0.0020(15) 0.0015(15) -0.0070(17)
O45 0.045(2) 0.0374(18) 0.0224(16) 0.0050(14) -0.0017(15) -0.0048(16)
O50 0.091(4) 0.087(4) 0.040(2) -0.009(3) 0.014(3) 0.032(3)
O53 0.046(3) 0.134(6) 0.047(3) -0.015(3) 0.008(2) 0.025(3)
O56 0.139(6) 0.057(3) 0.045(3) -0.023(2) -0.037(4) 0.021(4)
O206 0.048(2) 0.046(2) 0.058(3) -0.006(2) -0.006(2) 0.003(2)
C1 0.034(2) 0.025(2) 0.017(2) -0.0007(16) -0.0058(17) 0.0019(18)
C2 0.036(2) 0.0190(19) 0.0203(19) -0.0009(16) -0.0025(18) 0.0049(18)
C3 0.029(2) 0.029(2) 0.0153(19) -0.0016(17) -0.0052(16) 0.0013(18)
C4 0.029(2) 0.027(2) 0.0187(19) 0.0013(17) -0.0043(17) -0.0008(18)
C5 0.046(3) 0.023(2) 0.021(2) -0.0030(17) -0.003(2) -0.0018(19)
C6 0.037(3) 0.022(2) 0.016(2) -0.0016(16) -0.0037(17) 0.0005(18)
C7 0.030(2) 0.033(2) 0.020(2) -0.0010(18) -0.0015(18) 0.0064(19)
C8 0.033(2) 0.025(2) 0.018(2) -0.0001(17) -0.0011(18) 0.0016(18)
C9 0.035(2) 0.023(2) 0.0170(19) -0.0041(16) -0.0016(18) -0.0018(18)
C10 0.034(2) 0.0192(19) 0.017(2) -0.0013(16) -0.0017(18) -0.0015(17)
C11 0.039(3) 0.025(2) 0.015(2) -0.0024(15) -0.0027(18) -0.0003(19)
C12 0.037(3) 0.035(3) 0.020(2) -0.0026(18) 0.0032(19) 0.002(2)
C13 0.034(2) 0.027(2) 0.021(2) 0.0009(16) 0.0024(18) 0.0047(19)
C14 0.035(2) 0.028(2) 0.0153(19) -0.0016(16) -0.0045(17) -0.0008(19)
C15 0.031(2) 0.029(2) 0.0187(19) -0.0023(17) -0.0073(18) -0.0012(19)
C16 0.034(2) 0.031(2) 0.019(2) -0.0038(17) -0.0069(18) -0.0029(19)
C17 0.031(2) 0.038(2) 0.019(2) 0.0003(18) -0.0068(18) -0.004(2)
C18 0.029(2) 0.037(2) 0.021(2) -0.0043(19) -0.0039(18) 0.004(2)
C19 0.032(2) 0.033(2) 0.025(2) -0.0004(18) -0.0013(19) 0.0022(19)
C20 0.033(2) 0.027(2) 0.019(2) 0.0003(17) -0.0035(18) -0.0010(19)
C21 0.039(3) 0.045(3) 0.020(2) -0.001(2) -0.005(2) -0.008(2)
C22 0.041(3) 0.036(2) 0.022(2) -0.0031(19) -0.004(2) -0.010(2)
C23 0.036(2) 0.027(2) 0.019(2) -0.0021(17) 0.0002(18) -0.0053(19)
C24 0.039(3) 0.025(2) 0.0170(19) -0.0012(16) 0.0002(18) -0.0055(19)
C25 0.046(3) 0.041(3) 0.016(2) -0.0016(19) -0.003(2) -0.007(2)
C26 0.044(3) 0.064(4) 0.021(2) -0.003(2) 0.000(2) -0.012(3)
C27 0.037(3) 0.059(3) 0.026(2) -0.006(2) -0.005(2) -0.011(3)
C28 0.039(3) 0.023(2) 0.0163(19) 0.0006(16) -0.0017(18) 0.0013(19)
C29 0.062(4) 0.043(3) 0.025(2) 0.003(2) 0.009(2) 0.027(3)
C30 0.044(3) 0.029(2) 0.024(2) -0.0014(18) -0.006(2) -0.003(2)
C31 0.056(3) 0.055(3) 0.023(2) 0.000(2) -0.003(2) -0.026(3)
C32 0.063(4) 0.030(3) 0.021(2) 0.003(2) 0.003(2) 0.009(2)
C33 0.068(4) 0.024(2) 0.029(2) -0.007(2) 0.007(3) 0.000(3)
C34 0.035(3) 0.107(6) 0.035(3) 0.019(4) 0.008(3) 0.008(4)
C35 0.055(3) 0.028(3) 0.036(3) 0.001(2) 0.003(2) 0.003(2)
C36 0.026(4) 0.102(9) 0.033(5) 0.006(5) 0.006(3) -0.011(5)
C36A 0.026(4) 0.102(9) 0.033(5) 0.006(5) 0.006(3) -0.011(5)
C37 0.040(3) 0.031(2) 0.023(2) 0.0024(19) -0.001(2) 0.001(2)
C38 0.052(3) 0.028(2) 0.026(2) 0.001(2) -0.002(2) -0.007(2)
C40 0.065(4) 0.042(3) 0.032(3) 0.004(2) 0.001(3) -0.030(3)
C41 0.048(3) 0.061(4) 0.032(3) 0.005(3) 0.000(2) -0.026(3)
C43 0.041(3) 0.048(3) 0.029(2) 0.002(2) 0.006(2) -0.006(3)
C44 0.048(3) 0.044(3) 0.025(2) 0.010(2) 0.001(2) -0.008(2)
C46 0.048(3) 0.041(3) 0.021(2) 0.004(2) 0.000(2) -0.008(2)
C47 0.051(3) 0.034(2) 0.0164(19) -0.0055(18) 0.003(2) -0.003(2)
C48 0.062(4) 0.114(7) 0.057(4) -0.058(5) 0.028(4) -0.042(5)
C49 0.038(3) 0.158(10) 0.043(4) -0.051(5) 0.008(3) -0.008(5)
C51 0.043(6) 0.092(10) 0.044(6) 0.007(6) 0.002(5) 0.008(7)
C51A 0.039(8) 0.050(9) 0.066(9) 0.020(7) 0.017(7) 0.001(8)
C52 0.085(8) 0.058(10) 0.051(4) 0.009(6) 0.030(5) 0.017(8)
C52A 0.085(8) 0.058(10) 0.051(4) 0.009(6) 0.030(5) 0.017(8)
C54 0.083(6) 0.086(6) 0.048(4) -0.010(4) 0.018(4) 0.022(5)
C55 0.058(9) 0.045(8) 0.021(6) 0.005(5) 0.011(6) -0.012(7)
C55A 0.072(8) 0.099(12) 0.046(6) -0.033(7) -0.012(6) 0.018(9)
C57 0.083(5) 0.049(3) 0.028(3) -0.004(3) -0.016(3) -0.009(3)
C58 0.056(3) 0.047(3) 0.015(2) -0.003(2) 0.000(2) -0.006(3)
O200 0.105(10) 0.161(14) 0.129(12) 0.000 -0.036(9) 0.000
O203 0.094(9) 0.211(19) 0.138(13) 0.000 -0.004(9) 0.000
O204 0.067(6) 0.127(10) 0.171(14) 0.000 0.036(8) 0.000
C201 0.106(10) 0.104(11) 0.116(12) 0.031(13) -0.033(9) -0.024(12)
C202 0.106(10) 0.104(11) 0.116(12) 0.031(13) -0.033(9) -0.024(12)
S105 0.0670(16) 0.0520(13) 0.092(2) 0.000 -0.0383(16) 0.000
F103 0.152(11) 0.58(4) 0.34(2) 0.38(3) -0.157(16) -0.20(2)
F104 0.152(11) 0.58(4) 0.34(2) 0.38(3) -0.157(16) -0.20(2)
F105 0.152(11) 0.58(4) 0.34(2) 0.38(3) -0.157(16) -0.20(2)
O101 0.131(8) 0.253(17) 0.142(10) -0.089(15) -0.016(7) -0.050(15)
O102 0.131(8) 0.253(17) 0.142(10) -0.089(15) -0.016(7) -0.050(15)
O103 0.131(8) 0.253(17) 0.142(10) -0.089(15) -0.016(7) -0.050(15)
C100 0.058(5) 0.014(3) 0.042(4) 0.000 -0.003(4) 0.000
S111 0.096(3) 0.0703(19) 0.101(3) 0.000 0.019(2) 0.000
F109 0.153(9) 0.145(9) 0.157(8) 0.000 0.026(7) 0.000
F110 0.153(9) 0.145(9) 0.157(8) 0.000 0.026(7) 0.000
F111 0.153(9) 0.145(9) 0.157(8) 0.000 0.026(7) 0.000
O107 0.097(6) 0.292(17) 0.130(8) 0.000 0.018(6) 0.000
O108 0.097(6) 0.292(17) 0.130(8) 0.000 0.018(6) 0.000
O109 0.097(6) 0.292(17) 0.130(8) 0.000 0.018(6) 0.000
C106 0.100(12) 0.126(16) 0.106(13) 0.000 0.027(11) 0.000
O205 0.066(6) 0.097(8) 0.202(17) 0.000 -0.009(9) 0.000

loop_
_atom_type_symbol
_atom_type_description
_atom_type_scat_dispersion_real
_atom_type_scat_dispersion_imag
_atom_type_scat_source
C C 0.0181 0.0091 'International Tables Vol C Tables 4.2.6.8 and 6.1.1.4'
H H 0.0000 0.0000 'International Tables Vol C Tables 4.2.6.8 and 6.1.1.4'
Ag Ag 0.1306 4.2820 'International Tables Vol C Tables 4.2.6.8 and 6.1.1.4'
F F 0.0727 0.0534 'International Tables Vol C Tables 4.2.6.8 and 6.1.1.4'
O O 0.0492 0.0322 'International Tables Vol C Tables 4.2.6.8 and 6.1.1.4'
S S 0.3331 0.5567 'International Tables Vol C Tables 4.2.6.8 and 6.1.1.4'

loop_
_geom_angle_atom_site_label_1
_geom_angle_atom_site_label_2
_geom_angle_atom_site_label_3
_geom_angle
_geom_angle_site_symmetry_1
_geom_angle_site_symmetry_3
O39 Ag1 O42 70.10(12) . .
O39 Ag1 C11 132.05(13) . .
O39 Ag1 C12 111.53(15) . .
O42 Ag1 C11 136.32(15) . .
O42 Ag1 C12 111.30(16) . .
O206 Ag1 O39 128.59(16) . .
O206 Ag1 O42 98.83(16) . .
O206 Ag1 C11 91.32(17) . .
O206 Ag1 C12 118.97(17) . .
C12 Ag1 C11 32.02(18) . .
C4 O4 C37 113.9(4) . .
C6 O6 C33 116.7(4) . .
C11 O11 C47 120.2(4) . .
C13 O13 C34 118.5(4) . .
C18 O18 C48 117.3(5) . .
C20 O20 C35 116.0(4) . .
C25 O25 C58 117.3(5) . .
C36 O27 C27 114.1(6) . .
C36A O27 C27 121.6(10) . .
C38 O39 Ag1 117.8(3) . .
C38 O39 C40 110.6(4) . .
C40 O39 Ag1 109.5(3) . .
C41 O42 Ag1 111.3(3) . .
C41 O42 C43 113.2(5) . .
C43 O42 Ag1 119.8(3) . .
C46 O45 C44 112.1(4) . .
C51 O50 C49 125.2(8) . .
C51A O50 C49 119.3(11) . .
C52 O53 C54 117.2(9) . .
C52A O53 C54 118.2(12) . .
C55 O56 C55A 49.7(10) . .
C55 O56 C57 113.3(9) . .
C55A O56 C57 122.7(7) . .
Ag1 O206 H20A 113.6 . .
Ag1 O206 H20B 113.1 . .
H20A O206 H20B 105.1 . .
C2 C1 C6 117.5(4) . .
C2 C1 C28 123.6(4) . .
C6 C1 C28 118.9(4) . .
C1 C2 H2 118.1 . .
C1 C2 C3 123.9(4) . .
C3 C2 H2 118.1 . .
C2 C3 C7 123.7(4) . .
C4 C3 C2 116.3(4) . .
C4 C3 C7 120.0(4) . .
O4 C4 C3 118.1(4) . .
C5 C4 O4 119.5(4) . .
C5 C4 C3 122.3(4) . .
C4 C5 H5 120.3 . .
C4 C5 C6 119.5(4) . .
C6 C5 H5 120.3 . .
O6 C6 C1 115.5(4) . .
O6 C6 C5 123.9(4) . .
C5 C6 C1 120.5(4) . .
C3 C7 H7 106.9 . .
C3 C7 C8 112.4(4) . .
C3 C7 C29 114.0(4) . .
C8 C7 H7 106.9 . .
C8 C7 C29 109.3(4) . .
C29 C7 H7 106.9 . .
C9 C8 C7 122.2(4) . .
C13 C8 C7 119.7(4) . .
C13 C8 C9 118.0(4) . .
C8 C9 H9 118.4 . .
C10 C9 C8 123.3(4) . .
C10 C9 H9 118.4 . .
C9 C10 C11 117.6(4) . .
C9 C10 C14 121.3(4) . .
C11 C10 C14 121.1(4) . .
O11 C11 Ag1 99.9(3) . .
O11 C11 C10 116.0(4) . .
O11 C11 C12 123.6(4) . .
C10 C11 Ag1 102.3(3) . .
C12 C11 Ag1 69.7(3) . .
C12 C11 C10 120.4(4) . .
Ag1 C12 H12 89.6 . .
C11 C12 Ag1 78.3(3) . .
C11 C12 H12 120.4 . .
C13 C12 Ag1 102.2(3) . .
C13 C12 C11 119.3(5) . .
C13 C12 H12 120.4 . .
O13 C13 C8 116.0(4) . .
O13 C13 C12 122.7(4) . .
C8 C13 C12 121.3(5) . .
C10 C14 H14 107.4 . .
C10 C14 C30 109.5(4) . .
C15 C14 C10 111.2(4) . .
C15 C14 H14 107.4 . .
C15 C14 C30 113.8(4) . .
C30 C14 H14 107.4 . .
C16 C15 C14 123.2(4) . .
C16 C15 C20 117.4(4) . .
C20 C15 C14 119.4(4) . .
C15 C16 H16 118.1 . .
C15 C16 C17 123.7(5) . .
C17 C16 H16 118.1 . .
C16 C17 C21 124.4(5) . .
C18 C17 C16 116.8(5) . .
C18 C17 C21 118.9(5) . .
O18 C18 C17 116.1(5) . .
O18 C18 C19 122.5(5) . .
C19 C18 C17 121.4(5) . .
C18 C19 H19 120.0 . .
C20 C19 C18 119.9(5) . .
C20 C19 H19 120.0 . .
O20 C20 C15 116.2(4) . .
O20 C20 C19 123.2(4) . .
C19 C20 C15 120.6(4) . .
C17 C21 H21 107.0 . .
C17 C21 C22 111.9(4) . .
C17 C21 C31 114.3(4) . .
C22 C21 H21 107.0 . .
C22 C21 C31 109.4(5) . .
C31 C21 H21 107.0 . .
C23 C22 C21 122.1(5) . .
C27 C22 C21 120.1(5) . .
C27 C22 C23 117.7(5) . .
C22 C23 H23 118.7 . .
C24 C23 C22 122.7(5) . .
C24 C23 H23 118.7 . .
C23 C24 C25 117.8(5) . .
C23 C24 C28 122.8(4) . .
C25 C24 C28 119.5(4) . .
O25 C25 C24 116.7(5) . .
O25 C25 C26 122.1(5) . .
C26 C25 C24 121.2(5) . .
C25 C26 H26 120.7 . .
C25 C26 C27 118.6(5) . .
C27 C26 H26 120.7 . .
O27 C27 C26 119.4(5) . .
C22 C27 O27 118.7(5) . .
C22 C27 C26 121.9(5) . .
C1 C28 C24 111.3(4) . .
C1 C28 H28 106.7 . .
C1 C28 C32 113.8(4) . .
C24 C28 H28 106.7 . .
C24 C28 C32 111.2(4) . .
C32 C28 H28 106.7 . .
C7 C29 H29A 109.5 . .
C7 C29 H29B 109.5 . .
C7 C29 H29C 109.5 . .
H29A C29 H29B 109.5 . .
H29A C29 H29C 109.5 . .
H29B C29 H29C 109.5 . .
C14 C30 H30A 109.5 . .
C14 C30 H30B 109.5 . .
C14 C30 H30C 109.5 . .
H30A C30 H30B 109.5 . .
H30A C30 H30C 109.5 . .
H30B C30 H30C 109.5 . .
C21 C31 H31A 109.5 . .
C21 C31 H31B 109.5 . .
C21 C31 H31C 109.5 . .
H31A C31 H31B 109.5 . .
H31A C31 H31C 109.5 . .
H31B C31 H31C 109.5 . .
C28 C32 H32A 109.5 . .
C28 C32 H32B 109.5 . .
C28 C32 H32C 109.5 . .
H32A C32 H32B 109.5 . .
H32A C32 H32C 109.5 . .
H32B C32 H32C 109.5 . .
O6 C33 H33A 109.5 . .
O6 C33 H33B 109.5 . .
O6 C33 H33C 109.5 . .
H33A C33 H33B 109.5 . .
H33A C33 H33C 109.5 . .
H33B C33 H33C 109.5 . .
O13 C34 H34A 109.5 . .
O13 C34 H34B 109.5 . .
O13 C34 H34C 109.5 . .
H34A C34 H34B 109.5 . .
H34A C34 H34C 109.5 . .
H34B C34 H34C 109.5 . .
O20 C35 H35A 109.5 . .
O20 C35 H35B 109.5 . .
O20 C35 H35C 109.5 . .
H35A C35 H35B 109.5 . .
H35A C35 H35C 109.5 . .
H35B C35 H35C 109.5 . .
O27 C36 H36A 109.5 . .
O27 C36 H36B 109.5 . .
O27 C36 H36C 109.5 . .
O27 C36A H36D 109.5 . .
O27 C36A H36E 109.5 . .
O27 C36A H36F 109.5 . .
H36D C36A H36E 109.5 . .
H36D C36A H36F 109.5 . .
H36E C36A H36F 109.5 . .
O4 C37 H37A 109.7 . .
O4 C37 H37B 109.7 . .
O4 C37 C38 109.8(5) . .
H37A C37 H37B 108.2 . .
C38 C37 H37A 109.7 . .
C38 C37 H37B 109.7 . .
O39 C38 C37 110.5(4) . .
O39 C38 H38A 109.6 . .
O39 C38 H38B 109.6 . .
C37 C38 H38A 109.6 . .
C37 C38 H38B 109.6 . .
H38A C38 H38B 108.1 . .
O39 C40 H40A 109.8 . .
O39 C40 H40B 109.8 . .
O39 C40 C41 109.3(5) . .
H40A C40 H40B 108.3 . .
C41 C40 H40A 109.8 . .
C41 C40 H40B 109.8 . .
O42 C41 C40 108.0(5) . .
O42 C41 H41A 110.1 . .
O42 C41 H41B 110.1 . .
C40 C41 H41A 110.1 . .
C40 C41 H41B 110.1 . .
H41A C41 H41B 108.4 . .
O42 C43 H43A 109.9 . .
O42 C43 H43B 109.9 . .
O42 C43 C44 108.7(5) . .
H43A C43 H43B 108.3 . .
C44 C43 H43A 109.9 . .
C44 C43 H43B 109.9 . .
O45 C44 C43 107.5(4) . .
O45 C44 H44A 110.2 . .
O45 C44 H44B 110.2 . .
C43 C44 H44A 110.2 . .
C43 C44 H44B 110.2 . .
H44A C44 H44B 108.5 . .
O45 C46 H46A 109.9 . .
O45 C46 H46B 109.9 . .
O45 C46 C47 109.1(4) . .
H46A C46 H46B 108.3 . .
C47 C46 H46A 109.9 . .
C47 C46 H46B 109.9 . .
O11 C47 C46 113.2(4) . .
O11 C47 H47A 108.9 . .
O11 C47 H47B 108.9 . .
C46 C47 H47A 108.9 . .
C46 C47 H47B 108.9 . .
H47A C47 H47B 107.8 . .
O18 C48 H48A 110.1 . .
O18 C48 H48B 110.1 . .
O18 C48 C49 108.0(6) . .
H48A C48 H48B 108.4 . .
C49 C48 H48A 110.1 . .
C49 C48 H48B 110.1 . .
O50 C49 C48 109.6(8) . .
O50 C49 H49A 109.8 . .
O50 C49 H49B 109.8 . .
C48 C49 H49A 109.8 . .
C48 C49 H49B 109.8 . .
H49A C49 H49B 108.2 . .
O50 C51 H51A 107.1 . .
O50 C51 H51B 107.1 . .
O50 C51 C52 120.8(15) . .
H51A C51 H51B 106.8 . .
C52 C51 H51A 107.1 . .
C52 C51 H51B 107.1 . .
O50 C51A H51C 107.1 . .
O50 C51A H51D 107.1 . .
O50 C51A C52A 121(2) . .
H51C C51A H51D 106.8 . .
C52A C51A H51C 107.1 . .
C52A C51A H51D 107.1 . .
O53 C52 C51 118.1(13) . .
O53 C52 H52A 107.8 . .
O53 C52 H52B 107.8 . .
C51 C52 H52A 107.8 . .
C51 C52 H52B 107.8 . .
H52A C52 H52B 107.1 . .
O53 C52A C51A 109.2(17) . .
O53 C52A H52C 109.8 . .
O53 C52A H52D 109.8 . .
C51A C52A H52C 109.8 . .
C51A C52A H52D 109.8 . .
H52C C52A H52D 108.3 . .
O53 C54 H54A 108.6 . .
O53 C54 H54B 108.6 . .
O53 C54 H54C 107.9 . .
O53 C54 H54D 107.9 . .
O53 C54 C55 117.4(8) . .
H54A C54 H54B 107.6 . .
H54A C54 H54C 63.1 . .
H54A C54 H54D 46.2 . .
H54B C54 H54C 47.2 . .
H54B C54 H54D 140.8 . .
H54C C54 H54D 107.2 . .
C55 C54 H54A 133.1 . .
C55 C54 H54B 66.3 . .
C55 C54 H54C 107.9 . .
C55 C54 H54D 107.9 . .
C55A C54 O53 114.7(9) . .
C55A C54 H54A 108.6 . .
C55A C54 H54B 108.6 . .
C55A C54 H54C 136.6 . .
C55A C54 H54D 67.5 . .
O56 C55 C54 119.4(10) . .
O56 C55 H55A 107.5 . .
O56 C55 H55B 107.5 . .
C54 C55 H55A 107.5 . .
C54 C55 H55B 107.5 . .
H55A C55 H55B 107.0 . .
O56 C55A H55C 106.0 . .
O56 C55A H55D 106.0 . .
C54 C55A O56 125.1(12) . .
C54 C55A H55C 106.0 . .
C54 C55A H55D 106.0 . .
H55C C55A H55D 106.3 . .
O56 C57 H57A 110.1 . .
O56 C57 H57B 110.1 . .
O56 C57 C58 108.1(5) . .
H57A C57 H57B 108.4 . .
C58 C57 H57A 110.1 . .
C58 C57 H57B 110.1 . .
O25 C58 C57 110.8(5) . .
O25 C58 H58A 109.5 . .
O25 C58 H58B 109.5 . .
C57 C58 H58A 109.5 . .
C57 C58 H58B 109.5 . .
H58A C58 H58B 108.1 . .
C201 O200 H200 126(10) . .
O200 C201 H20C 109.7 . .
O200 C201 H20D 109.7 . .
O200 C201 C202 110(2) . .
H20C C201 H20D 108.2 . .
C202 C201 H20C 109.7 . .
C202 C201 H20D 109.7 . .
O101 S105 O101 153.4(18) 8_565 .
O101 S105 O103 83.6(7) 8_565 .
O101 S105 O103 83.6(7) . .
O101 S105 C100 102.4(9) 8_565 .
O101 S105 C100 102.4(9) . .
O102 S105 O101 92.1(7) . 8_565
O102 S105 O101 92.1(7) . .
O102 S105 O103 160.2(9) . .
O102 S105 C100 102.3(8) . .
O103 S105 C100 97.5(7) . .
F103 C100 S105 107.5(8) . .
F103 C100 S105 107.5(8) 8_565 .
F103 C100 F103 144.9(16) 8_565 .
F104 C100 S105 105.8(9) . .
F104 C100 F103 86.7(7) . .
F104 C100 F103 86.7(7) . 8_565
F104 C100 F105 152.2(12) . .
F105 C100 S105 102.0(8) . .
F105 C100 F103 85.0(7) . .
F105 C100 F103 85.0(7) . 8_565
O107 S111 O108 115.5(9) . 8_575
O107 S111 O108 115.5(9) . .
O107 S111 C106 103.4(9) . .
O108 S111 O108 126.8(16) 8_575 .
O108 S111 C106 91.3(9) . .
O108 S111 C106 91.3(9) 8_575 .
O109 S111 O107 95.3(9) . .
O109 S111 O108 80.5(8) . 8_575
O109 S111 O108 80.5(8) . .
O109 S111 C106 161.3(9) . .
F111 F110 C106 65.9(16) 8_575 .
F110 F111 F111 135.5(18) 8_575 8_575
F110 F111 C106 79.9(18) 8_575 .
C106 F111 F111 55.7(9) . 8_575
F109 C106 S111 112.0(13) . .
F109 C106 F110 99.6(12) . .
F109 C106 F110 99.6(12) . 8_575
F110 C106 S111 103.8(12) 8_575 .
F110 C106 S111 103.8(12) . .
F110 C106 F110 137(2) 8_575 .
F111 C106 S111 123.7(14) 8_575 .
F111 C106 S111 123.7(14) . .
F111 C106 F109 111.1(15) 8_575 .
F111 C106 F109 111.1(15) . .
F111 C106 F110 102.9(15) 8_575 8_575
F111 C106 F110 102.9(15) . .
F111 C106 F111 68.7(17) . 8_575
H20H O205 H20I 124(10) . .

loop_
_geom_bond_atom_site_label_1
_geom_bond_atom_site_label_2
_geom_bond_distance
_geom_bond_site_symmetry_2
Ag1 O39 2.427(4) .
Ag1 O42 2.439(4) .
Ag1 O206 2.312(5) .
Ag1 C11 2.606(5) .
Ag1 C12 2.497(5) .
O4 C4 1.390(6) .
O4 C37 1.435(6) .
O6 C6 1.366(6) .
O6 C33 1.438(6) .
O11 C11 1.370(5) .
O11 C47 1.441(6) .
O13 C13 1.363(6) .
O13 C34 1.422(7) .
O18 C18 1.370(6) .
O18 C48 1.410(8) .
O20 C20 1.370(6) .
O20 C35 1.437(6) .
O25 C25 1.386(6) .
O25 C58 1.424(7) .
O27 C27 1.390(7) .
O27 C36 1.365(12) .
O27 C36A 1.312(16) .
O39 C38 1.421(7) .
O39 C40 1.441(6) .
O42 C41 1.418(7) .
O42 C43 1.426(7) .
O45 C44 1.446(6) .
O45 C46 1.414(7) .
O50 C49 1.385(11) .
O50 C51 1.377(12) .
O50 C51A 1.330(14) .
O53 C52 1.391(14) .
O53 C52A 1.376(17) .
O53 C54 1.398(9) .
O56 C55 1.276(15) .
O56 C55A 1.393(14) .
O56 C57 1.421(8) .
O206 H20A 0.9322 .
O206 H20B 0.9302 .
C1 C2 1.380(7) .
C1 C6 1.413(7) .
C1 C28 1.515(7) .
C2 H2 0.9500 .
C2 C3 1.406(7) .
C3 C4 1.392(7) .
C3 C7 1.513(6) .
C4 C5 1.387(7) .
C5 H5 0.9500 .
C5 C6 1.393(7) .
C7 H7 1.0000 .
C7 C8 1.519(6) .
C7 C29 1.535(7) .
C8 C9 1.398(7) .
C8 C13 1.388(7) .
C9 H9 0.9500 .
C9 C10 1.392(6) .
C10 C11 1.412(7) .
C10 C14 1.528(7) .
C11 C12 1.412(8) .
C12 H12 0.9500 .
C12 C13 1.403(7) .
C14 H14 1.0000 .
C14 C15 1.515(6) .
C14 C30 1.534(6) .
C15 C16 1.383(7) .
C15 C20 1.419(6) .
C16 H16 0.9500 .
C16 C17 1.408(7) .
C17 C18 1.401(7) .
C17 C21 1.516(7) .
C18 C19 1.395(7) .
C19 H19 0.9500 .
C19 C20 1.388(7) .
C21 H21 1.0000 .
C21 C22 1.530(7) .
C21 C31 1.533(8) .
C22 C23 1.393(8) .
C22 C27 1.381(8) .
C23 H23 0.9500 .
C23 C24 1.391(6) .
C24 C25 1.396(7) .
C24 C28 1.519(7) .
C25 C26 1.393(9) .
C26 H26 0.9500 .
C26 C27 1.397(8) .
C28 H28 1.0000 .
C28 C32 1.528(7) .
C29 H29A 0.9800 .
C29 H29B 0.9800 .
C29 H29C 0.9800 .
C30 H30A 0.9800 .
C30 H30B 0.9800 .
C30 H30C 0.9800 .
C31 H31A 0.9800 .
C31 H31B 0.9800 .
C31 H31C 0.9800 .
C32 H32A 0.9800 .
C32 H32B 0.9800 .
C32 H32C 0.9800 .
C33 H33A 0.9800 .
C33 H33B 0.9800 .
C33 H33C 0.9800 .
C34 H34A 0.9800 .
C34 H34B 0.9800 .
C34 H34C 0.9800 .
C35 H35A 0.9800 .
C35 H35B 0.9800 .
C35 H35C 0.9800 .
C36 H36A 0.9800 .
C36 H36B 0.9800 .
C36 H36C 0.9800 .
C36A H36D 0.9800 .
C36A H36E 0.9800 .
C36A H36F 0.9800 .
C37 H37A 0.9900 .
C37 H37B 0.9900 .
C37 C38 1.500(7) .
C38 H38A 0.9900 .
C38 H38B 0.9900 .
C40 H40A 0.9900 .
C40 H40B 0.9900 .
C40 C41 1.477(10) .
C41 H41A 0.9900 .
C41 H41B 0.9900 .
C43 H43A 0.9900 .
C43 H43B 0.9900 .
C43 C44 1.503(8) .
C44 H44A 0.9900 .
C44 H44B 0.9900 .
C46 H46A 0.9900 .
C46 H46B 0.9900 .
C46 C47 1.523(7) .
C47 H47A 0.9900 .
C47 H47B 0.9900 .
C48 H48A 0.9900 .
C48 H48B 0.9900 .
C48 C49 1.513(9) .
C49 H49A 0.9900 .
C49 H49B 0.9900 .
C51 H51A 0.9900 .
C51 H51B 0.9900 .
C51 C52 1.485(16) .
C51A H51C 0.9900 .
C51A H51D 0.9900 .
C51A C52A 1.48(2) .
C52 H52A 0.9900 .
C52 H52B 0.9900 .
C52A H52C 0.9900 .
C52A H52D 0.9900 .
C54 H54A 0.9900 .
C54 H54B 0.9900 .
C54 H54C 0.9900 .
C54 H54D 0.9900 .
C54 C55 1.578(18) .
C54 C55A 1.388(16) .
C55 H55A 0.9900 .
C55 H55B 0.9900 .
C55A H55C 0.9900 .
C55A H55D 0.9900 .
C57 H57A 0.9900 .
C57 H57B 0.9900 .
C57 C58 1.526(9) .
C58 H58A 0.9900 .
C58 H58B 0.9900 .
O200 H200 0.85(2) .
O200 C201 1.470(16) .
C201 H20C 0.9900 .
C201 H20D 0.9900 .
C201 C202 1.550(19) .
C202 H20E 0.9800 .
C202 H20F 0.9800 .
C202 H20G 0.9800 .
S105 O101 1.53(2) 8_565
S105 O101 1.53(2) .
S105 O102 1.460(19) .
S105 O103 1.611(19) .
S105 C100 1.853(9) .
F103 C100 1.556(15) .
F104 C100 1.354(14) .
F105 C100 1.390(16) .
C100 F103 1.556(15) 8_565
S111 O107 1.464(15) .
S111 O108 1.69(3) .
S111 O108 1.69(3) 8_575
S111 O109 1.421(13) .
S111 C106 1.78(2) .
F109 C106 1.354(15) .
F110 F111 0.83(3) 8_575
F110 C106 1.447(16) .
F111 F110 0.83(3) 8_575
F111 F111 1.51(3) 8_575
F111 C106 1.342(16) .
C106 F110 1.447(16) 8_575
C106 F111 1.342(16) 8_575
O205 H20H 0.84(2) .
O205 H20I 0.84(2) .

loop_
_geom_hbond_atom_site_label_D
_geom_hbond_atom_site_label_H
_geom_hbond_atom_site_label_A
_geom_hbond_distance_DH
_geom_hbond_distance_HA
_geom_hbond_distance_DA
_geom_hbond_angle_DHA
_geom_hbond_site_symmetry_A
O206 H20A O108 0.93 1.79 2.49(3) 129.1 1_554
O206 H20B O56 0.93 2.16 2.994(9) 147.9 1_554
C5 H5 F103 0.95 2.08 2.970(17) 156.3 4_656
C12 H12 O45 0.95 2.30 2.986(6) 128.9 .
C57 H57B O53 0.99 2.40 3.125(10) 129.2 .
O200 H200 O203 0.85(2) 1.83(4) 2.68(2) 174(25) .
O205 H20H O107 0.84(2) 1.97(10) 2.77(2) 161(29) 2_564
O205 H20I O204 0.84(2) 1.80(5) 2.64(3) 173(32) .

loop_
_geom_torsion_atom_site_label_1
_geom_torsion_atom_site_label_2
_geom_torsion_atom_site_label_3
_geom_torsion_atom_site_label_4
_geom_torsion
_geom_torsion_site_symmetry_1
_geom_torsion_site_symmetry_4
Ag1 O39 C38 C37 54.0(5) . .
Ag1 O39 C40 C41 -48.7(6) . .
Ag1 O42 C41 C40 -45.7(6) . .
Ag1 O42 C43 C44 40.6(6) . .
Ag1 C11 C12 C13 97.5(5) . .
Ag1 C12 C13 O13 -97.9(5) . .
Ag1 C12 C13 C8 81.7(5) . .
O4 C4 C5 C6 -178.0(4) . .
O4 C37 C38 O39 74.0(5) . .
O11 C11 C12 Ag1 88.6(4) . .
O11 C11 C12 C13 -173.9(5) . .
O18 C18 C19 C20 -179.5(4) . .
O18 C48 C49 O50 -72.0(12) . .
O25 C25 C26 C27 -179.6(6) . .
O39 Ag1 O42 C41 15.3(4) . .
O39 Ag1 O42 C43 150.5(4) . .
O39 Ag1 C11 O11 178.4(3) . .
O39 Ag1 C11 C10 58.8(4) . .
O39 Ag1 C11 C12 -59.3(3) . .
O39 Ag1 C12 C11 136.6(2) . .
O39 Ag1 C12 C13 18.8(4) . .
O39 C40 C41 O42 64.5(7) . .
O42 Ag1 O39 C38 145.3(4) . .
O42 Ag1 O39 C40 17.8(4) . .
O42 Ag1 C11 O11 -75.3(4) . .
O42 Ag1 C11 C10 165.1(3) . .
O42 Ag1 C11 C12 47.0(3) . .
O42 Ag1 C12 C11 -147.2(2) . .
O42 Ag1 C12 C13 95.0(3) . .
O42 C43 C44 O45 -68.6(6) . .
O45 C46 C47 O11 72.8(6) . .
O50 C51 C52 O53 52(2) . .
O50 C51A C52A O53 -78(3) . .
O53 C54 C55 O56 59.7(17) . .
O53 C54 C55A O56 -67.5(19) . .
O56 C57 C58 O25 -163.3(6) . .
O206 Ag1 O39 C38 59.9(4) . .
O206 Ag1 O39 C40 -67.6(5) . .
O206 Ag1 O42 C41 143.2(4) . .
O206 Ag1 O42 C43 -81.5(4) . .
O206 Ag1 C11 O11 29.0(3) . .
O206 Ag1 C11 C10 -90.6(3) . .
O206 Ag1 C11 C12 151.2(3) . .
O206 Ag1 C12 C11 -33.4(3) . .
O206 Ag1 C12 C13 -151.1(3) . .
C1 C2 C3 C4 -3.0(7) . .
C1 C2 C3 C7 175.1(4) . .
C2 C1 C6 O6 -177.5(4) . .
C2 C1 C6 C5 2.2(7) . .
C2 C1 C28 C24 -104.8(5) . .
C2 C1 C28 C32 21.8(7) . .
C2 C3 C4 O4 -179.9(4) . .
C2 C3 C4 C5 3.9(7) . .
C2 C3 C7 C8 112.6(5) . .
C2 C3 C7 C29 -12.6(7) . .
C3 C4 C5 C6 -1.9(7) . .
C3 C7 C8 C9 -32.8(6) . .
C3 C7 C8 C13 150.5(5) . .
C4 O4 C37 C38 164.0(4) . .
C4 C3 C7 C8 -69.4(6) . .
C4 C3 C7 C29 165.4(5) . .
C4 C5 C6 O6 178.3(5) . .
C4 C5 C6 C1 -1.3(7) . .
C6 C1 C2 C3 0.0(7) . .
C6 C1 C28 C24 76.2(5) . .
C6 C1 C28 C32 -157.2(5) . .
C7 C3 C4 O4 1.9(6) . .
C7 C3 C4 C5 -174.2(4) . .
C7 C8 C9 C10 -175.9(4) . .
C7 C8 C13 O13 -4.7(7) . .
C7 C8 C13 C12 175.6(5) . .
C8 C9 C10 C11 2.4(7) . .
C8 C9 C10 C14 179.1(4) . .
C9 C8 C13 O13 178.4(4) . .
C9 C8 C13 C12 -1.2(7) . .
C9 C10 C11 Ag1 -78.7(4) . .
C9 C10 C11 O11 173.7(4) . .
C9 C10 C11 C12 -5.2(7) . .
C9 C10 C14 C15 29.4(6) . .
C9 C10 C14 C30 -97.2(5) . .
C10 C11 C12 Ag1 -92.6(4) . .
C10 C11 C12 C13 4.9(7) . .
C10 C14 C15 C16 -110.0(5) . .
C10 C14 C15 C20 69.0(5) . .
C11 Ag1 O39 C38 -79.5(4) . .
C11 Ag1 O39 C40 153.0(4) . .
C11 Ag1 O42 C41 -115.4(4) . .
C11 Ag1 O42 C43 19.8(5) . .
C11 Ag1 C12 C13 -117.8(5) . .
C11 O11 C47 C46 -96.4(6) . .
C11 C10 C14 C15 -154.0(4) . .
C11 C10 C14 C30 79.5(5) . .
C11 C12 C13 O13 178.8(5) . .
C11 C12 C13 C8 -1.6(8) . .
C12 Ag1 O39 C38 -108.9(4) . .
C12 Ag1 O39 C40 123.6(4) . .
C12 Ag1 O42 C41 -90.9(4) . .
C12 Ag1 O42 C43 44.4(4) . .
C12 Ag1 C11 O11 -122.3(4) . .
C12 Ag1 C11 C10 118.2(4) . .
C13 C8 C9 C10 0.8(7) . .
C14 C10 C11 Ag1 104.5(4) . .
C14 C10 C11 O11 -3.1(7) . .
C14 C10 C11 C12 178.0(4) . .
C14 C15 C16 C17 177.5(4) . .
C14 C15 C20 O20 4.8(6) . .
C14 C15 C20 C19 -174.9(4) . .
C15 C16 C17 C18 -2.0(7) . .
C15 C16 C17 C21 176.3(5) . .
C16 C15 C20 O20 -176.1(4) . .
C16 C15 C20 C19 4.2(7) . .
C16 C17 C18 O18 -177.9(4) . .
C16 C17 C18 C19 3.1(7) . .
C16 C17 C21 C22 114.1(5) . .
C16 C17 C21 C31 -10.8(7) . .
C17 C18 C19 C20 -0.5(8) . .
C17 C21 C22 C23 -31.3(7) . .
C17 C21 C22 C27 146.4(6) . .
C18 O18 C48 C49 -165.1(7) . .
C18 C17 C21 C22 -67.5(6) . .
C18 C17 C21 C31 167.5(5) . .
C18 C19 C20 O20 177.1(5) . .
C18 C19 C20 C15 -3.2(7) . .
C20 C15 C16 C17 -1.5(7) . .
C21 C17 C18 O18 3.6(7) . .
C21 C17 C18 C19 -175.4(5) . .
C21 C22 C23 C24 177.1(5) . .
C21 C22 C27 O27 -0.2(9) . .
C21 C22 C27 C26 179.9(6) . .
C22 C23 C24 C25 2.6(7) . .
C22 C23 C24 C28 -176.6(5) . .
C23 C22 C27 O27 177.6(5) . .
C23 C22 C27 C26 -2.3(9) . .
C23 C24 C25 O25 176.9(5) . .
C23 C24 C25 C26 -1.6(8) . .
C23 C24 C28 C1 31.7(6) . .
C23 C24 C28 C32 -96.3(5) . .
C24 C25 C26 C27 -1.2(10) . .
C25 O25 C58 C57 -62.9(7) . .
C25 C24 C28 C1 -147.4(5) . .
C25 C24 C28 C32 84.6(5) . .
C25 C26 C27 O27 -176.7(6) . .
C25 C26 C27 C22 3.2(10) . .
C27 C22 C23 C24 -0.7(8) . .
C28 C1 C2 C3 -178.9(4) . .
C28 C1 C6 O6 1.5(6) . .
C28 C1 C6 C5 -178.8(4) . .
C28 C24 C25 O25 -3.9(7) . .
C28 C24 C25 C26 177.6(5) . .
C29 C7 C8 C9 94.9(5) . .
C29 C7 C8 C13 -81.8(6) . .
C30 C14 C15 C16 14.1(6) . .
C30 C14 C15 C20 -166.9(4) . .
C31 C21 C22 C23 96.4(6) . .
C31 C21 C22 C27 -85.9(7) . .
C33 O6 C6 C1 166.3(5) . .
C33 O6 C6 C5 -13.3(7) . .
C34 O13 C13 C8 178.9(6) . .
C34 O13 C13 C12 -1.5(8) . .
C35 O20 C20 C15 166.2(5) . .
C35 O20 C20 C19 -14.1(7) . .
C36 O27 C27 C22 -115.2(8) . .
C36 O27 C27 C26 64.6(10) . .
C36A O27 C27 C22 -152.0(17) . .
C36A O27 C27 C26 27.8(19) . .
C37 O4 C4 C3 117.8(5) . .
C37 O4 C4 C5 -65.9(6) . .
C38 O39 C40 C41 179.8(5) . .
C40 O39 C38 C37 -179.0(5) . .
C41 O42 C43 C44 175.1(5) . .
C43 O42 C41 C40 176.0(5) . .
C44 O45 C46 C47 -178.5(5) . .
C46 O45 C44 C43 176.7(5) . .
C47 O11 C11 Ag1 88.6(4) . .
C47 O11 C11 C10 -162.4(4) . .
C47 O11 C11 C12 16.4(7) . .
C48 O18 C18 C17 146.5(7) . .
C48 O18 C18 C19 -34.5(9) . .
C49 O50 C51 C52 -50(2) . .
C49 O50 C51A C52A 60(2) . .
C51 O50 C49 C48 -157.2(12) . .
C51 O50 C51A C52A -50.4(17) . .
C51A O50 C49 C48 162.6(13) . .
C51A O50 C51 C52 41(2) . .
C52 O53 C52A C51A -60(4) . .
C52 O53 C54 C55 139.9(12) . .
C52 O53 C54 C55A -170.8(13) . .
C52A O53 C52 C51 55(4) . .
C52A O53 C54 C55 162.0(18) . .
C52A O53 C54 C55A -148.7(19) . .
C54 O53 C52 C51 153.1(15) . .
C54 O53 C52A C51A -152.7(16) . .
C55 O56 C55A C54 -43.0(15) . .
C55 O56 C57 C58 -89.4(10) . .
C55 C54 C55A O56 37.2(12) . .
C55A O56 C55 C54 34.3(10) . .
C55A O56 C57 C58 -145.3(11) . .
C55A C54 C55 O56 -38.3(11) . .
C57 O56 C55 C54 -79.7(14) . .
C57 O56 C55A C54 51(2) . .
C58 O25 C25 C24 140.6(5) . .
C58 O25 C25 C26 -40.9(8) . .
O101 S105 C100 F103 -176.6(11) 8_565 8_565
O101 S105 C100 F103 -6.4(11) . 8_565
O101 S105 C100 F103 176.6(11) . .
O101 S105 C100 F103 6.4(11) 8_565 .
O101 S105 C100 F104 -85.1(7) 8_565 .
O101 S105 C100 F104 85.1(7) . .
O101 S105 C100 F105 -94.9(7) . .
O101 S105 C100 F105 94.9(7) 8_565 .
O102 S105 C100 F103 -88.5(8) . .
O102 S105 C100 F103 88.5(8) . 8_565
O102 S105 C100 F104 180.000(2) . .
O102 S105 C100 F105 0.000(3) . .
O103 S105 C100 F103 -91.5(8) . 8_565
O103 S105 C100 F103 91.5(8) . .
O103 S105 C100 F104 0.000(2) . .
O103 S105 C100 F105 180.000(3) . .
F110 F111 C106 S111 62(3) 8_575 .
F110 F111 C106 F109 -76(3) 8_575 .
F110 F111 C106 F110 179(4) 8_575 .
F110 F111 C106 F111 179(2) 8_575 8_575
F111 F110 C106 S111 131(3) 8_575 .
F111 F110 C106 F109 -114(3) 8_575 .
F111 F110 C106 F110 2(5) 8_575 8_575
F111 F110 C106 F111 1(2) 8_575 .
F111 F111 C106 S111 -117.1(15) 8_575 .
F111 F111 C106 F109 105.3(14) 8_575 .
F111 F111 C106 F110 -0.5(13) 8_575 .
F111 F111 C106 F110 -179(2) 8_575 8_575
O107 S111 C106 F109 180.000(2) . .
O107 S111 C106 F110 73.4(11) . 8_575
O107 S111 C106 F110 -73.4(11) . .
O107 S111 C106 F111 42.7(12) . .
O107 S111 C106 F111 -42.7(12) . 8_575
O108 S111 C106 F109 63.4(8) 8_575 .
O108 S111 C106 F109 -63.4(8) . .
O108 S111 C106 F110 43.1(14) . .
O108 S111 C106 F110 -43.1(14) 8_575 8_575
O108 S111 C106 F110 -170.0(14) . 8_575
O108 S111 C106 F110 170.0(14) 8_575 .
O108 S111 C106 F111 73.9(14) . 8_575
O108 S111 C106 F111 -159.3(14) 8_575 8_575
O108 S111 C106 F111 159.3(14) . .
O108 S111 C106 F111 -73.9(14) 8_575 .
O109 S111 C106 F109 0.000(6) . .
O109 S111 C106 F110 106.6(11) . .
O109 S111 C106 F110 -106.6(11) . 8_575
O109 S111 C106 F111 137.3(12) . 8_575
O109 S111 C106 F111 -137.3(12) . .
